data_4087121
loop_
_publ_author_name
'Leclerc, Matthew C.'
'Gabidullin, Bulat M.'
'Da Gama, Jason G.'
'Daifuku, Stephanie L.'
'Iannuzzi, Theresa E.'
'Neidig, Michael L.'
'Baker, R. Tom'

_publ_section_title
;
 Transition-Metal-Free Formation of C-E Bonds (E = C, N, O, S) and
 Formation of C-M Bonds (M = Mn, Mo) from N-Heterocyclic Carbene Mediated
 Fluoroalkene C-F Bond Activation.
;
_journal_issue 4
_journal_name_full Organometallics
_journal_page_first 849
_journal_page_last 857
_journal_paper_doi 10.1021/acs.organomet.6b00908
_journal_volume 36
_journal_year 2017
_chemical_formula_sum 'C29 H32 F8 N4 O3 S'
_chemical_formula_weight 668.64
_space_group_crystal_system monoclinic
_space_group_IT_number 14
_space_group_name_Hall '-P 2yn'
_space_group_name_H-M_alt 'P 1 21/n 1'
_symmetry_space_group_name_Hall '-P 2yn'
_symmetry_space_group_name_H-M 'P 1 21/n 1'
_atom_sites_solution_hydrogens geom
_audit_creation_method SHELXL-2014/7
_cell_angle_alpha 90
_cell_angle_beta 90.5060(10)
_cell_angle_gamma 90
_cell_formula_units_Z 4
_cell_length_a 8.2558(2)
_cell_length_b 14.4009(3)
_cell_length_c 28.6123(6)
_cell_measurement_reflns_used 9930
_cell_measurement_temperature 200(2)
_cell_measurement_theta_max 24.42
_cell_measurement_theta_min 2.56
_cell_volume 3401.61(13)
_computing_cell_refinement 'APEX II, Bruker (2009)'
_computing_data_collection 'APEX II, Bruker (2009)'
_computing_data_reduction 'XPREP, Bruker (2009)'
_computing_molecular_graphics 'Mercury (Macrae et al., 2008)'
_computing_publication_material 'CIFTAB (Sheldrick, 1997)'
_computing_structure_refinement 'SHELXL-2014/7 (Sheldrick, 2014)'
_computing_structure_solution 'SHELXS-03 (Sheldrick, 2003)'
_diffrn_ambient_temperature 200(2)
_diffrn_measured_fraction_theta_full 1.000
_diffrn_measured_fraction_theta_max 0.993
_diffrn_measurement_device_type 'Bruker APEX-II CCD'
_diffrn_measurement_method '\w scans'
_diffrn_radiation_type MoK\a
_diffrn_radiation_wavelength 0.71073
_diffrn_reflns_av_R_equivalents 0.0292
_diffrn_reflns_av_unetI/netI 0.0271
_diffrn_reflns_Laue_measured_fraction_full 1.000
_diffrn_reflns_Laue_measured_fraction_max 0.993
_diffrn_reflns_limit_h_max 10
_diffrn_reflns_limit_h_min -10
_diffrn_reflns_limit_k_max 18
_diffrn_reflns_limit_k_min -16
_diffrn_reflns_limit_l_max 37
_diffrn_reflns_limit_l_min -33
_diffrn_reflns_number 44874
_diffrn_reflns_point_group_measured_fraction_full 1.000
_diffrn_reflns_point_group_measured_fraction_max 0.993
_diffrn_reflns_theta_full 25.242
_diffrn_reflns_theta_max 27.935
_diffrn_reflns_theta_min 1.423
_exptl_absorpt_coefficient_mu 0.173
_exptl_absorpt_correction_T_max 0.7456
_exptl_absorpt_correction_T_min 0.6951
_exptl_absorpt_correction_type multi-scan
_exptl_absorpt_process_details 'SADABS, Bruker (2003)'
_exptl_crystal_colour colorless
_exptl_crystal_density_diffrn 1.306
_exptl_crystal_description block
_exptl_crystal_F_000 1384
_exptl_crystal_size_max 0.807
_exptl_crystal_size_mid 0.642
_exptl_crystal_size_min 0.388
_refine_diff_density_max 0.269
_refine_diff_density_min -0.219
_refine_diff_density_rms 0.040
_refine_ls_extinction_method none
_refine_ls_goodness_of_fit_ref 1.039
_refine_ls_hydrogen_treatment constr
_refine_ls_matrix_type full
_refine_ls_number_parameters 550
_refine_ls_number_reflns 8096
_refine_ls_number_restraints 148
_refine_ls_restrained_S_all 1.107
_refine_ls_R_factor_all 0.0835
_refine_ls_R_factor_gt 0.0539
_refine_ls_shift/su_max 0.003
_refine_ls_shift/su_mean 0.000
_refine_ls_structure_factor_coef Fsqd
_refine_ls_weighting_details 'w=1/[\s^2^(Fo^2^)+(0.0816P)^2^+0.7575P] where P=(Fo^2^+2Fc^2^)/3'
_refine_ls_weighting_scheme calc
_refine_ls_wR_factor_gt 0.1466
_refine_ls_wR_factor_ref 0.1649
_reflns_Friedel_coverage 0.000
_reflns_number_gt 5307
_reflns_number_total 8096
_reflns_threshold_expression 'I > 2\s(I)'
_cod_data_source_file om6b00908_si_002.cif
_cod_data_source_block 8
_cod_depositor_comments 'Adding full bibliography for 4087120--4087124.cif.'
_cod_database_code 4087121
_shelx_shelxl_version_number 2014/7
_shelx_space_group_comment
;
The symmetry employed for this shelxl refinement is uniquely defined
by the following loop, which should always be used as a source of
symmetry information in preference to the above space-group names.
They are only intended as comments.
;
_shelx_estimated_absorpt_t_min 0.873
_shelx_estimated_absorpt_t_max 0.936

loop_
_space_group_symop_operation_xyz
'x, y, z'
'-x+1/2, y+1/2, -z+1/2'
'-x, -y, -z'
'x-1/2, -y-1/2, z-1/2'

loop_
_atom_site_label
_atom_site_type_symbol
_atom_site_fract_x
_atom_site_fract_y
_atom_site_fract_z
_atom_site_U_iso_or_equiv
_atom_site_adp_type
_atom_site_occupancy
_atom_site_site_symmetry_order
_atom_site_calc_flag
_atom_site_refinement_flags_posn
_atom_site_refinement_flags_adp
_atom_site_refinement_flags_occupancy
_atom_site_disorder_assembly
_atom_site_disorder_group
C1 C 0.49429(19) 0.60565(11) 0.37249(5) 0.0344(4) Uani 1 1 d . . . . .
N2 N 0.43574(18) 0.57077(10) 0.41318(4) 0.0400(3) Uani 1 1 d . . . . .
C3 C 0.4855(3) 0.47314(13) 0.41934(6) 0.0531(5) Uani 1 1 d . . . . .
H3A H 0.3945 0.4303 0.4124 0.064 Uiso 1 1 calc R U . . .
H3B H 0.5252 0.4617 0.4516 0.064 Uiso 1 1 calc R U . . .
C4 C 0.6194(3) 0.46177(14) 0.38447(6) 0.0502(5) Uani 1 1 d . . . . .
H4A H 0.7271 0.4641 0.3999 0.060 Uiso 1 1 calc R U . . .
H4B H 0.6087 0.4025 0.3672 0.060 Uiso 1 1 calc R U . . .
N5 N 0.59527(16) 0.54168(10) 0.35332(4) 0.0370(3) Uani 1 1 d . . . . .
C6 C 0.3843(2) 0.62154(12) 0.45350(5) 0.0381(4) Uani 1 1 d . . . . .
C7 C 0.2276(2) 0.60722(13) 0.46966(6) 0.0427(4) Uani 1 1 d . . . . .
C8 C 0.1787(2) 0.65493(15) 0.50924(6) 0.0506(5) Uani 1 1 d . . . . .
H8 H 0.0718 0.6459 0.5204 0.061 Uiso 1 1 calc R U . . .
C9 C 0.2806(3) 0.71503(14) 0.53276(6) 0.0530(5) Uani 1 1 d . . . . .
C10 C 0.4366(3) 0.72514(14) 0.51680(7) 0.0539(5) Uani 1 1 d . . . . .
H10 H 0.5086 0.7652 0.5332 0.065 Uiso 1 1 calc R U . . .
C11 C 0.4923(2) 0.67852(14) 0.47735(6) 0.0465(4) Uani 1 1 d . . . . .
C12 C 0.1141(3) 0.54135(17) 0.44500(7) 0.0607(6) Uani 1 1 d . . . . .
H12A H 0.1410 0.4774 0.4538 0.091 Uiso 1 1 calc R U . . .
H12B H 0.1250 0.5487 0.4111 0.091 Uiso 1 1 calc R U . . .
H12C H 0.0024 0.5550 0.4540 0.091 Uiso 1 1 calc R U . . .
C13 C 0.2241(4) 0.76745(19) 0.57556(8) 0.0771(7) Uani 1 1 d . . . . .
H13A H 0.3148 0.7746 0.5976 0.116 Uiso 1 1 calc R U . . .
H13B H 0.1366 0.7328 0.5906 0.116 Uiso 1 1 calc R U . . .
H13C H 0.1844 0.8289 0.5662 0.116 Uiso 1 1 calc R U . . .
C14 C 0.6662(3) 0.6898(2) 0.46301(8) 0.0698(6) Uani 1 1 d . . . . .
H14A H 0.7033 0.6327 0.4478 0.105 Uiso 1 1 calc R U . . .
H14B H 0.7334 0.7020 0.4907 0.105 Uiso 1 1 calc R U . . .
H14C H 0.6751 0.7419 0.4412 0.105 Uiso 1 1 calc R U . . .
C15 C 0.63309(19) 0.53348(12) 0.30457(5) 0.0358(4) Uani 1 1 d . . . . .
C16 C 0.51063(19) 0.51755(12) 0.27176(5) 0.0370(4) Uani 1 1 d . . . . .
C17 C 0.5538(2) 0.51269(13) 0.22492(6) 0.0454(4) Uani 1 1 d . . . . .
H17 H 0.4713 0.5028 0.2021 0.054 Uiso 1 1 calc R U . . .
C18 C 0.7121(3) 0.52168(14) 0.21038(6) 0.0516(5) Uani 1 1 d . . . . .
C19 C 0.8313(2) 0.53328(15) 0.24399(7) 0.0548(5) Uani 1 1 d . . . . .
H19 H 0.9411 0.5374 0.2346 0.066 Uiso 1 1 calc R U . . .
C20 C 0.7952(2) 0.53906(14) 0.29116(6) 0.0455(4) Uani 1 1 d . . . . .
C21 C 0.3361(2) 0.50682(15) 0.28517(7) 0.0488(4) Uani 1 1 d . . . . .
H21A H 0.2850 0.5682 0.2868 0.073 Uiso 1 1 calc R U . . .
H21B H 0.3297 0.4764 0.3157 0.073 Uiso 1 1 calc R U . . .
H21C H 0.2797 0.4689 0.2617 0.073 Uiso 1 1 calc R U . . .
C22 C 0.7527(3) 0.5181(2) 0.15894(7) 0.0768(8) Uani 1 1 d . . . . .
H22A H 0.6568 0.5350 0.1404 0.115 Uiso 1 1 calc R U . . .
H22B H 0.7871 0.4551 0.1507 0.115 Uiso 1 1 calc R U . . .
H22C H 0.8405 0.5619 0.1524 0.115 Uiso 1 1 calc R U . . .
C23 C 0.9291(2) 0.54974(19) 0.32684(8) 0.0655(6) Uani 1 1 d . . . . .
H23A H 0.9711 0.4883 0.3354 0.098 Uiso 1 1 calc R U . . .
H23B H 0.8868 0.5806 0.3547 0.098 Uiso 1 1 calc R U . . .
H23C H 1.0166 0.5872 0.3136 0.098 Uiso 1 1 calc R U . . .
C24 C 0.4632(2) 0.69231(12) 0.35326(6) 0.0384(4) Uani 1 1 d . . . . .
N25 N 0.57790(18) 0.72739(10) 0.31990(5) 0.0447(4) Uani 1 1 d . . . . .
C26 C 0.7319(3) 0.75835(15) 0.33059(9) 0.0615(6) Uani 1 1 d . . . . .
H26 H 0.7790 0.7634 0.3609 0.074 Uiso 1 1 calc R U . . .
C27 C 0.8024(3) 0.78001(17) 0.28990(10) 0.0739(7) Uani 1 1 d . . . . .
H27 H 0.9097 0.8025 0.2861 0.089 Uiso 1 1 calc R U . . .
N28 N 0.6921(2) 0.76390(12) 0.25503(7) 0.0614(5) Uani 1 1 d . . . . .
C29 C 0.5580(2) 0.73178(13) 0.27367(7) 0.0487(5) Uani 1 1 d . . . . .
H29 H 0.4628 0.7146 0.2569 0.058 Uiso 1 1 calc R U . . .
C30 C 0.7194(4) 0.7781(2) 0.20488(9) 0.0860(8) Uani 1 1 d . . . . .
H30A H 0.6323 0.7483 0.1869 0.129 Uiso 1 1 calc R U . . .
H30B H 0.8236 0.7507 0.1962 0.129 Uiso 1 1 calc R U . . .
H30C H 0.7206 0.8448 0.1980 0.129 Uiso 1 1 calc R U . . .
C31 C 0.3046(7) 0.7452(4) 0.35524(18) 0.0407(12) Uani 0.562(7) 1 d D . P A 1
F32 F 0.1913(14) 0.7046(8) 0.3817(4) 0.0542(15) Uani 0.562(7) 1 d D . P A 1
F33 F 0.2332(6) 0.7555(3) 0.31104(15) 0.0612(10) Uani 0.562(7) 1 d D . P A 1
C34 C 0.3130(6) 0.8454(3) 0.3721(2) 0.0735(17) Uani 0.562(7) 1 d D . P A 1
F35 F 0.4047(7) 0.8971(3) 0.3468(3) 0.126(2) Uani 0.562(7) 1 d D . P A 1
F36 F 0.1685(9) 0.8841(5) 0.3734(2) 0.0920(16) Uani 0.562(7) 1 d D . P A 1
F37 F 0.3698(9) 0.8486(4) 0.4147(3) 0.147(3) Uani 0.562(7) 1 d D . P A 1
C31' C 0.3503(9) 0.7596(5) 0.3694(2) 0.0459(17) Uani 0.438(7) 1 d D . P A 2
F32' F 0.2187(17) 0.7135(10) 0.3847(6) 0.068(3) Uani 0.438(7) 1 d D . P A 2
F33' F 0.4024(8) 0.8179(4) 0.4056(2) 0.0813(14) Uani 0.438(7) 1 d D . P A 2
C34' C 0.2828(6) 0.8281(4) 0.3332(2) 0.0562(17) Uani 0.438(7) 1 d D . P A 2
F35' F 0.3939(7) 0.8844(4) 0.3178(2) 0.0789(15) Uani 0.438(7) 1 d D . P A 2
F36' F 0.2211(9) 0.7841(5) 0.2969(2) 0.0809(17) Uani 0.438(7) 1 d D . P A 2
F37' F 0.1657(10) 0.8786(6) 0.3517(2) 0.0791(18) Uani 0.438(7) 1 d D . P A 2
C38 C 0.2625(8) 0.6656(4) 0.12083(19) 0.0775(15) Uani 0.675(4) 1 d D U P B 1
F39 F 0.4056(7) 0.6273(5) 0.1268(3) 0.0903(16) Uani 0.675(4) 1 d D U P B 1
F40 F 0.2710(4) 0.7054(4) 0.08065(10) 0.1494(19) Uani 0.675(4) 1 d D U P B 1
F41 F 0.1491(6) 0.6006(4) 0.1186(2) 0.147(2) Uani 0.675(4) 1 d D U P B 1
S1 S 0.2217(4) 0.7444(2) 0.16851(11) 0.0837(7) Uani 0.675(4) 1 d D U P B 1
O1 O 0.2339(6) 0.6900(4) 0.20779(12) 0.148(2) Uani 0.675(4) 1 d D U P B 1
O2 O 0.0724(9) 0.7815(9) 0.1637(3) 0.131(3) Uani 0.675(4) 1 d D U P B 1
O3 O 0.3536(6) 0.8109(3) 0.1629(3) 0.172(3) Uani 0.675(4) 1 d D U P B 1
C38' C 0.2387(17) 0.6471(7) 0.1352(4) 0.077(3) Uani 0.325(4) 1 d D U P B 2
F39' F 0.1406(16) 0.6384(6) 0.1020(4) 0.142(5) Uani 0.325(4) 1 d D U P B 2
F40' F 0.1889(8) 0.5918(4) 0.1702(3) 0.126(3) Uani 0.325(4) 1 d D U P B 2
F41' F 0.3732(16) 0.6035(12) 0.1257(7) 0.109(4) Uani 0.325(4) 1 d D U P B 2
S1' S 0.2406(7) 0.7657(4) 0.15482(19) 0.0649(10) Uani 0.325(4) 1 d D U P B 2
O1' O 0.2966(11) 0.8130(6) 0.1164(4) 0.128(3) Uani 0.325(4) 1 d D U P B 2
O2' O 0.3511(11) 0.7631(6) 0.1905(3) 0.102(3) Uani 0.325(4) 1 d D U P B 2
O3' O 0.0694(16) 0.7850(15) 0.1505(5) 0.076(3) Uani 0.325(4) 1 d D U P B 2

loop_
_atom_site_aniso_label
_atom_site_aniso_U_11
_atom_site_aniso_U_22
_atom_site_aniso_U_33
_atom_site_aniso_U_23
_atom_site_aniso_U_13
_atom_site_aniso_U_12
C1 0.0347(8) 0.0387(9) 0.0300(8) -0.0015(7) 0.0008(6) -0.0026(7)
N2 0.0537(8) 0.0362(8) 0.0301(7) 0.0009(6) 0.0062(6) 0.0032(6)
C3 0.0803(14) 0.0414(10) 0.0379(10) 0.0069(8) 0.0136(9) 0.0110(9)
C4 0.0651(12) 0.0472(11) 0.0384(9) 0.0070(8) 0.0060(8) 0.0148(9)
N5 0.0399(7) 0.0412(8) 0.0299(7) 0.0021(6) 0.0014(5) 0.0049(6)
C6 0.0490(10) 0.0385(9) 0.0268(8) 0.0002(7) 0.0014(7) 0.0061(7)
C7 0.0494(10) 0.0484(10) 0.0304(8) 0.0063(7) 0.0013(7) 0.0006(8)
C8 0.0524(11) 0.0636(12) 0.0358(9) 0.0052(9) 0.0086(8) 0.0123(9)
C9 0.0728(14) 0.0513(11) 0.0351(9) -0.0016(8) 0.0030(9) 0.0173(10)
C10 0.0696(14) 0.0508(11) 0.0412(10) -0.0107(9) -0.0075(9) 0.0035(10)
C11 0.0495(10) 0.0500(11) 0.0400(9) -0.0028(8) -0.0027(8) 0.0032(9)
C12 0.0590(12) 0.0789(15) 0.0443(11) 0.0007(10) 0.0054(9) -0.0187(11)
C13 0.105(2) 0.0787(17) 0.0481(12) -0.0164(11) 0.0104(12) 0.0296(15)
C14 0.0515(12) 0.0978(18) 0.0602(13) -0.0180(12) -0.0040(10) -0.0094(12)
C15 0.0346(8) 0.0410(9) 0.0319(8) 0.0027(7) 0.0039(6) 0.0052(7)
C16 0.0374(8) 0.0384(9) 0.0352(8) 0.0016(7) 0.0019(7) 0.0051(7)
C17 0.0514(10) 0.0501(11) 0.0347(9) 0.0015(8) -0.0018(7) 0.0118(8)
C18 0.0606(12) 0.0580(12) 0.0366(9) 0.0101(8) 0.0147(8) 0.0209(9)
C19 0.0411(10) 0.0726(14) 0.0512(11) 0.0126(10) 0.0166(8) 0.0157(9)
C20 0.0336(9) 0.0560(11) 0.0470(10) 0.0056(8) 0.0034(7) 0.0067(8)
C21 0.0366(9) 0.0595(12) 0.0501(10) -0.0025(9) -0.0012(7) -0.0038(8)
C22 0.0933(18) 0.0970(19) 0.0405(11) 0.0168(11) 0.0235(11) 0.0343(15)
C23 0.0343(10) 0.0936(17) 0.0687(14) 0.0051(12) -0.0048(9) 0.0037(10)
C24 0.0416(9) 0.0385(9) 0.0353(8) 0.0025(7) 0.0064(7) -0.0022(7)
N25 0.0466(9) 0.0381(8) 0.0495(9) 0.0055(7) 0.0068(7) -0.0065(7)
C26 0.0549(12) 0.0550(12) 0.0746(15) 0.0044(11) 0.0010(10) -0.0188(10)
C27 0.0606(14) 0.0630(15) 0.0984(19) 0.0140(13) 0.0177(13) -0.0202(11)
N28 0.0657(12) 0.0519(10) 0.0671(12) 0.0171(9) 0.0237(9) -0.0070(9)
C29 0.0566(11) 0.0418(10) 0.0480(11) 0.0110(8) 0.0149(8) -0.0024(8)
C30 0.100(2) 0.0839(18) 0.0755(16) 0.0329(14) 0.0450(15) 0.0017(15)
C31 0.042(3) 0.042(2) 0.038(3) 0.002(2) -0.0004(19) 0.0002(18)
F32 0.042(3) 0.067(3) 0.055(2) 0.0115(18) 0.0155(18) 0.0068(18)
F33 0.0528(16) 0.082(3) 0.049(2) 0.0108(16) -0.0053(15) 0.0114(16)
C34 0.070(3) 0.054(3) 0.097(5) -0.003(3) -0.010(3) 0.019(2)
F35 0.104(3) 0.0435(17) 0.231(7) -0.003(3) 0.044(4) -0.0111(16)
F36 0.095(2) 0.069(2) 0.113(4) 0.007(3) 0.016(3) 0.0424(17)
F37 0.188(6) 0.100(4) 0.151(5) -0.065(3) -0.087(4) 0.067(3)
C31' 0.054(4) 0.048(4) 0.036(4) 0.001(3) 0.003(3) 0.001(3)
F32' 0.052(5) 0.079(6) 0.074(5) 0.044(5) 0.024(4) 0.028(4)
F33' 0.102(3) 0.065(3) 0.077(3) -0.018(2) -0.026(2) 0.033(2)
C34' 0.052(3) 0.051(3) 0.065(4) 0.006(3) 0.002(2) 0.012(2)
F35' 0.081(2) 0.044(2) 0.112(4) 0.034(2) 0.020(3) 0.011(2)
F36' 0.071(2) 0.114(5) 0.057(3) 0.012(3) -0.011(2) 0.022(3)
F37' 0.078(3) 0.076(3) 0.084(4) 0.025(3) 0.016(3) 0.041(2)
C38 0.063(3) 0.093(3) 0.076(3) 0.020(2) -0.011(2) 0.002(2)
F39 0.079(2) 0.084(4) 0.108(3) 0.000(2) 0.0165(19) 0.024(2)
F40 0.112(2) 0.260(5) 0.0767(18) 0.054(2) 0.0082(15) 0.048(3)
F41 0.122(3) 0.118(4) 0.201(6) -0.050(4) 0.028(3) -0.046(3)
S1 0.0588(10) 0.0785(14) 0.114(2) -0.0120(11) -0.0064(11) 0.0150(9)
O1 0.181(4) 0.202(5) 0.0609(19) 0.005(2) -0.013(2) 0.077(4)
O2 0.067(3) 0.123(5) 0.203(8) 0.012(6) 0.016(4) 0.037(3)
O3 0.080(3) 0.086(3) 0.351(10) -0.058(4) 0.008(4) -0.008(2)
C38' 0.079(6) 0.059(4) 0.094(6) 0.013(4) -0.025(4) 0.003(4)
F39' 0.189(8) 0.085(5) 0.149(7) -0.021(4) -0.113(7) 0.022(5)
F40' 0.105(4) 0.095(4) 0.177(7) 0.060(4) 0.000(4) -0.009(3)
F41' 0.125(7) 0.083(8) 0.119(6) 0.005(5) -0.018(5) 0.033(6)
S1' 0.0545(17) 0.065(2) 0.075(2) 0.0050(14) -0.0023(13) 0.0046(14)
O1' 0.120(6) 0.102(6) 0.162(7) 0.065(5) 0.033(5) 0.017(4)
O2' 0.116(6) 0.103(6) 0.087(4) 0.003(4) -0.047(4) -0.012(5)
O3' 0.064(4) 0.097(6) 0.068(4) 0.019(3) 0.006(3) 0.027(4)

loop_
_atom_type_symbol
_atom_type_description
_atom_type_scat_dispersion_real
_atom_type_scat_dispersion_imag
_atom_type_scat_source
C C 0.0033 0.0016 'International Tables Vol C Tables 4.2.6.8 and 6.1.1.4'
H H 0.0000 0.0000 'International Tables Vol C Tables 4.2.6.8 and 6.1.1.4'
F F 0.0171 0.0103 'International Tables Vol C Tables 4.2.6.8 and 6.1.1.4'
N N 0.0061 0.0033 'International Tables Vol C Tables 4.2.6.8 and 6.1.1.4'
O O 0.0106 0.0060 'International Tables Vol C Tables 4.2.6.8 and 6.1.1.4'
S S 0.1246 0.1234 'International Tables Vol C Tables 4.2.6.8 and 6.1.1.4'

loop_
_geom_angle_atom_site_label_1
_geom_angle_atom_site_label_2
_geom_angle_atom_site_label_3
_geom_angle
N2 C1 N5 108.57(14)
N2 C1 C24 127.29(15)
N5 C1 C24 124.12(14)
C1 N2 C6 127.61(14)
C1 N2 C3 110.72(13)
C6 N2 C3 118.30(13)
N2 C3 C4 103.28(14)
N2 C3 H3A 111.1
C4 C3 H3A 111.1
N2 C3 H3B 111.1
C4 C3 H3B 111.1
H3A C3 H3B 109.1
N5 C4 C3 102.74(14)
N5 C4 H4A 111.2
C3 C4 H4A 111.2
N5 C4 H4B 111.2
C3 C4 H4B 111.2
H4A C4 H4B 109.1
C1 N5 C15 125.88(14)
C1 N5 C4 111.48(13)
C15 N5 C4 119.70(14)
C11 C6 C7 121.27(15)
C11 C6 N2 120.30(15)
C7 C6 N2 118.29(15)
C8 C7 C6 118.38(17)
C8 C7 C12 120.68(17)
C6 C7 C12 120.94(16)
C9 C8 C7 121.89(18)
C9 C8 H8 119.1
C7 C8 H8 119.1
C10 C9 C8 118.23(17)
C10 C9 C13 120.7(2)
C8 C9 C13 121.1(2)
C9 C10 C11 122.22(19)
C9 C10 H10 118.9
C11 C10 H10 118.9
C6 C11 C10 117.91(18)
C6 C11 C14 122.69(17)
C10 C11 C14 119.38(18)
C7 C12 H12A 109.5
C7 C12 H12B 109.5
H12A C12 H12B 109.5
C7 C12 H12C 109.5
H12A C12 H12C 109.5
H12B C12 H12C 109.5
C9 C13 H13A 109.5
C9 C13 H13B 109.5
H13A C13 H13B 109.5
C9 C13 H13C 109.5
H13A C13 H13C 109.5
H13B C13 H13C 109.5
C11 C14 H14A 109.5
C11 C14 H14B 109.5
H14A C14 H14B 109.5
C11 C14 H14C 109.5
H14A C14 H14C 109.5
H14B C14 H14C 109.5
C16 C15 C20 121.05(15)
C16 C15 N5 120.34(14)
C20 C15 N5 118.58(15)
C17 C16 C15 117.83(15)
C17 C16 C21 119.68(16)
C15 C16 C21 122.48(14)
C18 C17 C16 122.43(17)
C18 C17 H17 118.8
C16 C17 H17 118.8
C19 C18 C17 118.19(16)
C19 C18 C22 121.28(19)
C17 C18 C22 120.5(2)
C18 C19 C20 121.83(17)
C18 C19 H19 119.1
C20 C19 H19 119.1
C19 C20 C15 118.54(17)
C19 C20 C23 120.21(17)
C15 C20 C23 121.25(16)
C16 C21 H21A 109.5
C16 C21 H21B 109.5
H21A C21 H21B 109.5
C16 C21 H21C 109.5
H21A C21 H21C 109.5
H21B C21 H21C 109.5
C18 C22 H22A 109.5
C18 C22 H22B 109.5
H22A C22 H22B 109.5
C18 C22 H22C 109.5
H22A C22 H22C 109.5
H22B C22 H22C 109.5
C20 C23 H23A 109.5
C20 C23 H23B 109.5
H23A C23 H23B 109.5
C20 C23 H23C 109.5
H23A C23 H23C 109.5
H23B C23 H23C 109.5
C1 C24 C31' 127.1(3)
C1 C24 N25 117.23(15)
C31' C24 N25 114.3(3)
C1 C24 C31 126.4(2)
N25 C24 C31 114.9(2)
C29 N25 C26 108.06(17)
C29 N25 C24 126.71(16)
C26 N25 C24 125.16(17)
C27 C26 N25 106.8(2)
C27 C26 H26 126.6
N25 C26 H26 126.6
C26 C27 N28 107.6(2)
C26 C27 H27 126.2
N28 C27 H27 126.2
C29 N28 C27 108.77(18)
C29 N28 C30 125.5(2)
C27 N28 C30 125.7(2)
N28 C29 N25 108.79(19)
N28 C29 H29 125.6
N25 C29 H29 125.6
N28 C30 H30A 109.5
N28 C30 H30B 109.5
H30A C30 H30B 109.5
N28 C30 H30C 109.5
H30A C30 H30C 109.5
H30B C30 H30C 109.5
F32 C31 F33 105.4(7)
F32 C31 C24 114.1(7)
F33 C31 C24 112.1(4)
F32 C31 C34 105.3(7)
F33 C31 C34 101.7(5)
C24 C31 C34 116.8(4)
F35 C34 F37 107.3(7)
F35 C34 F36 108.0(5)
F37 C34 F36 106.0(6)
F35 C34 C31 113.2(5)
F37 C34 C31 110.1(5)
F36 C34 C31 111.8(5)
F32' C31' F33' 107.3(9)
F32' C31' C24 107.5(8)
F33' C31' C24 116.8(5)
F32' C31' C34' 104.3(8)
F33' C31' C34' 102.9(6)
C24 C31' C34' 117.1(5)
F35' C34' F36' 107.5(6)
F35' C34' F37' 108.2(6)
F36' C34' F37' 107.5(6)
F35' C34' C31' 112.0(5)
F36' C34' C31' 111.0(6)
F37' C34' C31' 110.3(5)
F40 C38 F39 104.3(5)
F40 C38 F41 108.4(6)
F39 C38 F41 110.1(6)
F40 C38 S1 114.0(4)
F39 C38 S1 109.8(5)
F41 C38 S1 110.1(4)
O2 S1 O1 111.7(5)
O2 S1 O3 114.2(6)
O1 S1 O3 114.5(5)
O2 S1 C38 110.3(5)
O1 S1 C38 104.3(3)
O3 S1 C38 100.6(4)
F39' C38' F41' 109.9(13)
F39' C38' F40' 107.8(12)
F41' C38' F40' 97.8(11)
F39' C38' S1' 109.7(9)
F41' C38' S1' 121.1(12)
F40' C38' S1' 109.4(8)
O2' S1' O1' 112.6(7)
O2' S1' O3' 135.8(8)
O1' S1' O3' 99.9(7)
O2' S1' C38' 102.2(7)
O1' S1' C38' 102.9(7)
O3' S1' C38' 98.6(10)

loop_
_geom_bond_atom_site_label_1
_geom_bond_atom_site_label_2
_geom_bond_distance
C1 N2 1.360(2)
C1 N5 1.361(2)
C1 C24 1.387(2)
N2 C6 1.433(2)
N2 C3 1.475(2)
C3 C4 1.505(3)
C3 H3A 0.9900
C3 H3B 0.9900
C4 N5 1.468(2)
C4 H4A 0.9900
C4 H4B 0.9900
N5 C15 1.437(2)
C6 C11 1.386(3)
C6 C7 1.393(2)
C7 C8 1.388(3)
C7 C12 1.505(3)
C8 C9 1.379(3)
C8 H8 0.9500
C9 C10 1.378(3)
C9 C13 1.516(3)
C10 C11 1.395(3)
C10 H10 0.9500
C11 C14 1.506(3)
C12 H12A 0.9800
C12 H12B 0.9800
C12 H12C 0.9800
C13 H13A 0.9800
C13 H13B 0.9800
C13 H13C 0.9800
C14 H14A 0.9800
C14 H14B 0.9800
C14 H14C 0.9800
C15 C16 1.392(2)
C15 C20 1.398(2)
C16 C17 1.392(2)
C16 C21 1.503(2)
C17 C18 1.381(3)
C17 H17 0.9500
C18 C19 1.380(3)
C18 C22 1.513(3)
C19 C20 1.387(3)
C19 H19 0.9500
C20 C23 1.506(3)
C21 H21A 0.9800
C21 H21B 0.9800
C21 H21C 0.9800
C22 H22A 0.9800
C22 H22B 0.9800
C22 H22C 0.9800
C23 H23A 0.9800
C23 H23B 0.9800
C23 H23C 0.9800
C24 C31' 1.424(8)
C24 N25 1.442(2)
C24 C31 1.516(6)
N25 C29 1.333(2)
N25 C26 1.379(3)
C26 C27 1.343(3)
C26 H26 0.9500
C27 N28 1.365(3)
C27 H27 0.9500
N28 C29 1.317(2)
N28 C30 1.469(3)
C29 H29 0.9500
C30 H30A 0.9800
C30 H30B 0.9800
C30 H30C 0.9800
C31 F32 1.342(8)
C31 F33 1.398(7)
C31 C34 1.523(7)
C34 F35 1.289(7)
C34 F37 1.304(8)
C34 F36 1.318(7)
C31' F32' 1.350(11)
C31' F33' 1.400(9)
C31' C34' 1.531(8)
C34' F35' 1.303(7)
C34' F36' 1.317(9)
C34' F37' 1.322(8)
C38 F40 1.287(6)
C38 F39 1.313(8)
C38 F41 1.325(8)
C38 S1 1.808(6)
S1 O2 1.349(7)
S1 O1 1.373(5)
S1 O3 1.461(6)
C38' F39' 1.249(15)
C38' F41' 1.306(15)
C38' F40' 1.346(12)
C38' S1' 1.799(10)
S1' O2' 1.364(9)
S1' O1' 1.376(8)
S1' O3' 1.444(13)

loop_
_geom_hbond_atom_site_label_D
_geom_hbond_atom_site_label_H
_geom_hbond_atom_site_label_A
_geom_hbond_distance_DH
_geom_hbond_distance_HA
_geom_hbond_distance_DA
_geom_hbond_angle_DHA
_geom_hbond_site_symmetry_A
C3 H3A O1' 0.99 2.45 3.427(8) 169.0 2_545
C4 H4B O2 0.99 2.46 3.333(9) 147.4 2_545
C4 H4B O3' 0.99 2.30 3.144(16) 143.1 2_545
C27 H27 F36' 0.95 2.60 3.461(8) 150.9 1_655
C29 H29 O1 0.95 2.37 3.315(5) 171.7 .
C29 H29 O2' 0.95 2.22 2.952(7) 133.3 .
C30 H30A O3 0.98 2.56 3.274(7) 129.8 .
C30 H30A O2' 0.98 2.33 3.072(9) 131.5 .
C30 H30B O2 0.98 2.31 3.153(8) 144.3 1_655
C30 H30B O3' 0.98 2.47 3.295(14) 141.2 1_655
C3 H3A O1' 0.99 2.45 3.427(8) 169.0 2_545
C4 H4B O2 0.99 2.46 3.333(9) 147.4 2_545
C4 H4B O3' 0.99 2.30 3.144(16) 143.1 2_545
C27 H27 F36' 0.95 2.60 3.461(8) 150.9 1_655
C29 H29 O1 0.95 2.37 3.315(5) 171.7 .
C29 H29 O2' 0.95 2.22 2.952(7) 133.3 .
C30 H30A O3 0.98 2.56 3.274(7) 129.8 .
C30 H30A O2' 0.98 2.33 3.072(9) 131.5 .
C30 H30B O2 0.98 2.31 3.153(8) 144.3 1_655
C30 H30B O3' 0.98 2.47 3.295(14) 141.2 1_655

loop_
_geom_torsion_atom_site_label_1
_geom_torsion_atom_site_label_2
_geom_torsion_atom_site_label_3
_geom_torsion_atom_site_label_4
_geom_torsion
N5 C1 N2 C6 151.84(16)
C24 C1 N2 C6 -26.4(3)
N5 C1 N2 C3 -6.8(2)
C24 C1 N2 C3 174.95(18)
C1 N2 C3 C4 15.5(2)
C6 N2 C3 C4 -145.33(16)
N2 C3 C4 N5 -17.2(2)
N2 C1 N5 C15 154.88(15)
C24 C1 N5 C15 -26.8(3)
N2 C1 N5 C4 -5.44(19)
C24 C1 N5 C4 172.90(17)
C3 C4 N5 C1 14.7(2)
C3 C4 N5 C15 -146.99(16)
C1 N2 C6 C11 -60.5(2)
C3 N2 C6 C11 96.7(2)
C1 N2 C6 C7 123.72(19)
C3 N2 C6 C7 -79.1(2)
C11 C6 C7 C8 3.0(3)
N2 C6 C7 C8 178.74(15)
C11 C6 C7 C12 -176.73(18)
N2 C6 C7 C12 -1.0(3)
C6 C7 C8 C9 -0.3(3)
C12 C7 C8 C9 179.38(19)
C7 C8 C9 C10 -1.9(3)
C7 C8 C9 C13 179.18(19)
C8 C9 C10 C11 1.5(3)
C13 C9 C10 C11 -179.5(2)
C7 C6 C11 C10 -3.3(3)
N2 C6 C11 C10 -178.97(16)
C7 C6 C11 C14 175.17(19)
N2 C6 C11 C14 -0.5(3)
C9 C10 C11 C6 1.0(3)
C9 C10 C11 C14 -177.5(2)
C1 N5 C15 C16 -59.4(2)
C4 N5 C15 C16 99.50(19)
C1 N5 C15 C20 122.53(18)
C4 N5 C15 C20 -78.6(2)
C20 C15 C16 C17 -3.6(3)
N5 C15 C16 C17 178.31(16)
C20 C15 C16 C21 177.15(17)
N5 C15 C16 C21 -0.9(3)
C15 C16 C17 C18 1.0(3)
C21 C16 C17 C18 -179.77(18)
C16 C17 C18 C19 1.8(3)
C16 C17 C18 C22 -178.58(19)
C17 C18 C19 C20 -2.1(3)
C22 C18 C19 C20 178.3(2)
C18 C19 C20 C15 -0.4(3)
C18 C19 C20 C23 178.7(2)
C16 C15 C20 C19 3.4(3)
N5 C15 C20 C19 -178.54(17)
C16 C15 C20 C23 -175.77(18)
N5 C15 C20 C23 2.3(3)
N2 C1 C24 C31' -7.1(4)
N5 C1 C24 C31' 174.9(4)
N2 C1 C24 N25 158.66(16)
N5 C1 C24 N25 -19.4(2)
N2 C1 C24 C31 -35.7(3)
N5 C1 C24 C31 146.3(3)
C1 C24 N25 C29 104.9(2)
C31' C24 N25 C29 -87.5(3)
C31 C24 N25 C29 -62.4(3)
C1 C24 N25 C26 -71.7(2)
C31' C24 N25 C26 95.8(3)
C31 C24 N25 C26 121.0(3)
C29 N25 C26 C27 -0.6(2)
C24 N25 C26 C27 176.56(19)
N25 C26 C27 N28 1.0(3)
C26 C27 N28 C29 -1.0(3)
C26 C27 N28 C30 -179.8(2)
C27 N28 C29 N25 0.6(2)
C30 N28 C29 N25 179.4(2)
C26 N25 C29 N28 0.0(2)
C24 N25 C29 N28 -177.09(17)
C1 C24 C31 F32 5.5(8)
N25 C24 C31 F32 171.5(7)
C1 C24 C31 F33 -114.2(4)
N25 C24 C31 F33 51.7(4)
C1 C24 C31 C34 129.0(4)
N25 C24 C31 C34 -65.1(5)
F32 C31 C34 F35 -173.0(8)
F33 C31 C34 F35 -63.3(6)
C24 C31 C34 F35 59.1(6)
F32 C31 C34 F37 66.9(8)
F33 C31 C34 F37 176.6(6)
C24 C31 C34 F37 -61.0(7)
F32 C31 C34 F36 -50.7(8)
F33 C31 C34 F36 59.0(6)
C24 C31 C34 F36 -178.6(4)
C1 C24 C31' F32' -37.1(9)
N25 C24 C31' F32' 156.8(8)
C1 C24 C31' F33' 83.4(7)
N25 C24 C31' F33' -82.7(6)
C1 C24 C31' C34' -154.0(4)
N25 C24 C31' C34' 39.9(6)
F32' C31' C34' F35' 174.3(9)
F33' C31' C34' F35' 62.5(7)
C24 C31' C34' F35' -67.0(7)
F32' C31' C34' F36' -65.4(10)
F33' C31' C34' F36' -177.3(6)
C24 C31' C34' F36' 53.2(7)
F32' C31' C34' F37' 53.7(10)
F33' C31' C34' F37' -58.2(8)
C24 C31' C34' F37' 172.3(6)
F40 C38 S1 O2 65.7(7)
F39 C38 S1 O2 -177.7(7)
F41 C38 S1 O2 -56.3(7)
F40 C38 S1 O1 -174.1(5)
F39 C38 S1 O1 -57.6(6)
F41 C38 S1 O1 63.8(6)
F40 C38 S1 O3 -55.2(6)
F39 C38 S1 O3 61.3(6)
F41 C38 S1 O3 -177.2(6)
F39' C38' S1' O2' 179.8(11)
F41' C38' S1' O2' -50.6(15)
F40' C38' S1' O2' 61.8(10)
F39' C38' S1' O1' -63.3(13)
F41' C38' S1' O1' 66.3(15)
F40' C38' S1' O1' 178.7(9)
F39' C38' S1' O3' 39.0(13)
F41' C38' S1' O3' 168.6(14)
F40' C38' S1' O3' -79.0(10)
